data_2203596
loop_
_publ_author_name
'Boyle, Robert C.'
'Mague, Joel T.'
'Fink, Mark J.'

_publ_section_title
\m-1,2-Bis(dicyclohexylphosphino)ethane-\k^2^<i>P</i>:<i>P</i>'-bis{[1,2-bis(dicyclohexylphosphino)ethane-\k^2^<i>P,P</i>']palladium(0)}
_journal_issue 5
_journal_name_full 'Acta Crystallographica Section E'
_journal_page_first m625
_journal_page_last m627
_journal_paper_doi 10.1107/S1600536804008980
_journal_volume 60
_journal_year 2004
_chemical_formula_iupac '[Pd2 (C26 H48 P2)3]'
_chemical_formula_moiety 'C78 H144 P6 Pd2'
_chemical_formula_sum 'C78 H144 P6 Pd2'
_chemical_formula_weight 1480.55
_chemical_name_systematic
;
\m-1,2-Bis(dicyclohexylphosphino)ethane-\k^2^P:P'-
bis{[1,2-bis(dicyclohexylphosphino)ethane-\k^2^P,P']palladium(0)}
;
_space_group_IT_number 2
_symmetry_cell_setting triclinic
_symmetry_space_group_name_Hall '-P 1'
_symmetry_space_group_name_H-M 'P -1'
_atom_sites_solution_hydrogens geom
_atom_sites_solution_primary direct
_atom_sites_solution_secondary difmap
_audit_creation_method SHELXL-97
_cell_angle_alpha 106.244(2)
_cell_angle_beta 73.645(2)
_cell_angle_gamma 102.621(2)
_cell_formula_units_Z 1
_cell_length_a 10.7320(10)
_cell_length_b 12.4420(10)
_cell_length_c 15.5230(10)
_cell_measurement_reflns_used 9913
_cell_measurement_temperature 100(2)
_cell_measurement_theta_max 28.230
_cell_measurement_theta_min 2.334
_cell_volume 1887.4(3)
_computing_cell_refinement SMART
_computing_data_collection 'SMART (Bruker, 2000)'
_computing_data_reduction 'SAINT (Bruker, 2002)'
_computing_molecular_graphics 'SHELXTL (Bruker, 2000)'
_computing_publication_material SHELXTL
_computing_structure_refinement 'SHELXL97 (Sheldrick, 1997)'
_computing_structure_solution 'SHELXS97 (Sheldrick, 1997)'
_diffrn_ambient_temperature 100(2)
_diffrn_measured_fraction_theta_full 0.982
_diffrn_measured_fraction_theta_max 0.982
_diffrn_measurement_device_type 'Bruker SMART CCD area-detector'
_diffrn_measurement_method '\f and \w'
_diffrn_radiation_monochromator graphite
_diffrn_radiation_source 'fine-focus sealed tube'
_diffrn_radiation_type MoK\a
_diffrn_radiation_wavelength 0.71073
_diffrn_reflns_av_R_equivalents 0.0344
_diffrn_reflns_av_sigmaI/netI 0.0883
_diffrn_reflns_limit_h_max 13
_diffrn_reflns_limit_h_min -13
_diffrn_reflns_limit_k_max 15
_diffrn_reflns_limit_k_min -16
_diffrn_reflns_limit_l_max 20
_diffrn_reflns_limit_l_min 0
_diffrn_reflns_number 19239
_diffrn_reflns_theta_full 27.50
_diffrn_reflns_theta_max 27.50
_diffrn_reflns_theta_min 1.41
_exptl_absorpt_coefficient_mu 0.645
_exptl_absorpt_correction_T_max 0.9872
_exptl_absorpt_correction_T_min 0.8510
_exptl_absorpt_correction_type multi-scan
_exptl_absorpt_process_details '(TWINABS; Sheldrick, 2002)'
_exptl_crystal_colour Yellow
_exptl_crystal_density_diffrn 1.303
_exptl_crystal_density_method 'not measured'
_exptl_crystal_description Plate
_exptl_crystal_F_000 794
_exptl_crystal_size_max 0.20
_exptl_crystal_size_mid 0.16
_exptl_crystal_size_min 0.02
_refine_diff_density_max 1.558
_refine_diff_density_min -0.683
_refine_ls_extinction_method none
_refine_ls_goodness_of_fit_ref 0.941
_refine_ls_hydrogen_treatment constr
_refine_ls_matrix_type full
_refine_ls_number_parameters 389
_refine_ls_number_reflns 14762
_refine_ls_number_restraints 0
_refine_ls_restrained_S_all 0.941
_refine_ls_R_factor_all 0.0607
_refine_ls_R_factor_gt 0.0413
_refine_ls_shift/su_max 0.002
_refine_ls_shift/su_mean 0.000
_refine_ls_structure_factor_coef Fsqd
_refine_ls_weighting_details 'calc w = 1/[\s^2^(Fo^2^)+(0.0366P)^2^] where P = (Fo^2^+2Fc^2^)/3'
_refine_ls_weighting_scheme calc
_refine_ls_wR_factor_gt 0.0848
_refine_ls_wR_factor_ref 0.0893
_reflns_number_gt 11113
_reflns_number_total 14762
_reflns_threshold_expression I>2\s(I)
_cod_data_source_file fl6100.cif
_cod_data_source_block I
_cod_depositor_comments
;
The following automatic conversions were performed:
'_symmetry_cell_setting' value 'Triclinic' changed to 'triclinic'
according to '/home/saulius/struct/CIF-dictionaries/cif_core.dic'
dictionary named 'cif_core.dic' version 2.4.1 from 2010-06-29.

Automatic conversion script
Id: cif_fix_enum 1527 2010-12-29 10:47:43Z saulius 

The following automatic conversions were performed:

'_symmetry_cell_setting' value 'Triclinic' changed to 'triclinic'
according to /home/saulius/struct/CIF-dictionaries/cif_core.dic
dictionary named 'cif_core.dic' version 2.4.1 from 2010-06-29.

Automatic conversion script
Id: cif_fix_values 1715 2011-07-08 13:25:40Z adriana 
;
_cod_database_code 2203596
_cod_database_fobs_code 2203596

loop_
_symmetry_equiv_pos_as_xyz
'x, y, z'
'-x, -y, -z'

loop_
_atom_site_label
_atom_site_fract_x
_atom_site_fract_y
_atom_site_fract_z
_atom_site_U_iso_or_equiv
_atom_site_adp_type
_atom_site_calc_flag
_atom_site_refinement_flags
_atom_site_occupancy
_atom_site_type_symbol
Pd 0.87043(2) 0.207392(19) 0.198566(16) 0.01494(6) Uani d . 1 Pd
P1 0.84338(7) 0.12225(6) 0.31803(5) 0.01629(16) Uani d . 1 P
P2 0.75923(7) 0.34801(6) 0.29766(5) 0.01570(16) Uani d . 1 P
P3 0.95151(7) 0.17745(6) 0.04164(5) 0.01135(15) Uani d . 1 P
C1 0.9697(3) 0.0913(2) 0.36509(19) 0.0179(6) Uani d . 1 C
H1 0.9264 0.0769 0.4277 0.021 Uiso calc R 1 H
C2 1.0795(3) 0.1913(2) 0.3752(2) 0.0197(6) Uani d . 1 C
H2A 1.0415 0.2597 0.4141 0.024 Uiso calc R 1 H
H2B 1.1248 0.2060 0.3137 0.024 Uiso calc R 1 H
C3 1.1790(3) 0.1683(2) 0.4192(2) 0.0227(7) Uani d . 1 C
H3A 1.2497 0.2342 0.4244 0.027 Uiso calc R 1 H
H3B 1.1349 0.1578 0.4821 0.027 Uiso calc R 1 H
C4 1.2383(3) 0.0630(2) 0.3615(2) 0.0253(7) Uani d . 1 C
H4A 1.2925 0.0776 0.3016 0.030 Uiso calc R 1 H
H4B 1.2965 0.0460 0.3938 0.030 Uiso calc R 1 H
C5 1.1339(3) -0.0376(2) 0.3445(2) 0.0234(7) Uani d . 1 C
H5A 1.0903 -0.0604 0.4033 0.028 Uiso calc R 1 H
H5B 1.1757 -0.1018 0.3009 0.028 Uiso calc R 1 H
C6 1.0307(3) -0.0131(2) 0.3050(2) 0.0206(7) Uani d . 1 C
H6A 0.9606 -0.0795 0.3000 0.025 Uiso calc R 1 H
H6B 1.0719 -0.0010 0.2422 0.025 Uiso calc R 1 H
C7 0.7247(3) -0.0129(2) 0.31320(19) 0.0165(6) Uani d . 1 C
H7 0.7712 -0.0712 0.2635 0.020 Uiso calc R 1 H
C8 0.6069(3) -0.0032(2) 0.2808(2) 0.0206(7) Uani d . 1 C
H8A 0.5566 0.0536 0.3278 0.025 Uiso calc R 1 H
H8B 0.6380 0.0229 0.2227 0.025 Uiso calc R 1 H
C9 0.5180(3) -0.1168(2) 0.2651(2) 0.0231(7) Uani d . 1 C
H9A 0.4397 -0.1072 0.2478 0.028 Uiso calc R 1 H
H9B 0.5655 -0.1710 0.2133 0.028 Uiso calc R 1 H
C10 0.4744(3) -0.1642(2) 0.3500(2) 0.0251(7) Uani d . 1 C
H10A 0.4217 -0.2401 0.3358 0.030 Uiso calc R 1 H
H10B 0.4178 -0.1145 0.3997 0.030 Uiso calc R 1 H
C11 0.5904(3) -0.1737(2) 0.3834(2) 0.0262(7) Uani d . 1 C
H11A 0.6406 -0.2311 0.3371 0.031 Uiso calc R 1 H
H11B 0.5581 -0.1993 0.4418 0.031 Uiso calc R 1 H
C12 0.6807(3) -0.0602(2) 0.3990(2) 0.0228(7) Uani d . 1 C
H12A 0.6337 -0.0054 0.4509 0.027 Uiso calc R 1 H
H12B 0.7588 -0.0702 0.4162 0.027 Uiso calc R 1 H
C13 0.7614(3) 0.2206(2) 0.42402(18) 0.0177(6) Uani d . 1 C
H13A 0.7005 0.1747 0.4658 0.021 Uiso calc R 1 H
H13B 0.8295 0.2672 0.4563 0.021 Uiso calc R 1 H
C14 0.6845(3) 0.3001(2) 0.40744(18) 0.0186(6) Uani d . 1 C
H14A 0.6786 0.3675 0.4598 0.022 Uiso calc R 1 H
H14B 0.5940 0.2608 0.4063 0.022 Uiso calc R 1 H
C15 0.6170(3) 0.3893(2) 0.27606(19) 0.0158(6) Uani d . 1 C
H15 0.6531 0.4223 0.2206 0.019 Uiso calc R 1 H
C16 0.5199(3) 0.2841(2) 0.2470(2) 0.0182(6) Uani d . 1 C
H16A 0.5676 0.2285 0.1966 0.022 Uiso calc R 1 H
H16B 0.4786 0.2485 0.3000 0.022 Uiso calc R 1 H
C17 0.4135(3) 0.3144(2) 0.2145(2) 0.0214(7) Uani d . 1 C
H17A 0.4537 0.3407 0.1567 0.026 Uiso calc R 1 H
H17B 0.3484 0.2460 0.2008 0.026 Uiso calc R 1 H
C18 0.3445(3) 0.4060(2) 0.2862(2) 0.0219(7) Uani d . 1 C
H18A 0.2821 0.4281 0.2603 0.026 Uiso calc R 1 H
H18B 0.2932 0.3755 0.3404 0.026 Uiso calc R 1 H
C19 0.4389(3) 0.5090(2) 0.3170(2) 0.0217(7) Uani d . 1 C
H19A 0.3898 0.5636 0.3676 0.026 Uiso calc R 1 H
H19B 0.4809 0.5460 0.2650 0.026 Uiso calc R 1 H
C20 0.5451(3) 0.4792(2) 0.35045(19) 0.0185(6) Uani d . 1 C
H20A 0.5045 0.4505 0.4070 0.022 Uiso calc R 1 H
H20B 0.6087 0.5481 0.3660 0.022 Uiso calc R 1 H
C21 0.8604(3) 0.4863(2) 0.33486(19) 0.0173(6) Uani d . 1 C
H21 0.8050 0.5340 0.3886 0.021 Uiso calc R 1 H
C22 0.9761(3) 0.4682(2) 0.36416(19) 0.0197(7) Uani d . 1 C
H22A 1.0251 0.4134 0.3137 0.024 Uiso calc R 1 H
H22B 0.9431 0.4352 0.4189 0.024 Uiso calc R 1 H
C23 1.0688(3) 0.5775(2) 0.3872(2) 0.0221(7) Uani d . 1 C
H23A 1.1444 0.5608 0.4033 0.027 Uiso calc R 1 H
H23B 1.0225 0.6295 0.4417 0.027 Uiso calc R 1 H
C24 1.1188(3) 0.6352(2) 0.3071(2) 0.0276(8) Uani d . 1 C
H24A 1.1755 0.7078 0.3254 0.033 Uiso calc R 1 H
H24B 1.1720 0.5864 0.2540 0.033 Uiso calc R 1 H
C25 1.0036(3) 0.6568(2) 0.2796(2) 0.0253(7) Uani d . 1 C
H25A 1.0367 0.6913 0.2256 0.030 Uiso calc R 1 H
H25B 0.9558 0.7113 0.3311 0.030 Uiso calc R 1 H
C26 0.9088(3) 0.5478(2) 0.2555(2) 0.0249(7) Uani d . 1 C
H26A 0.9536 0.4969 0.1994 0.030 Uiso calc R 1 H
H26B 0.8324 0.5664 0.2418 0.030 Uiso calc R 1 H
C27 0.8374(2) 0.1719(2) -0.03045(18) 0.0117(6) Uani d . 1 C
H27 0.8900 0.1677 -0.0954 0.014 Uiso calc R 1 H
C28 0.7723(3) 0.2784(2) 0.00085(19) 0.0162(6) Uani d . 1 C
H28A 0.8405 0.3445 -0.0092 0.019 Uiso calc R 1 H
H28B 0.7317 0.2908 0.0679 0.019 Uiso calc R 1 H
C29 0.6672(3) 0.2714(2) -0.0504(2) 0.0195(6) Uani d . 1 C
H29A 0.6233 0.3396 -0.0238 0.023 Uiso calc R 1 H
H29B 0.7093 0.2699 -0.1162 0.023 Uiso calc R 1 H
C30 0.5660(3) 0.1670(2) -0.04361(19) 0.0178(6) Uani d . 1 C
H30A 0.5005 0.1633 -0.0786 0.021 Uiso calc R 1 H
H30B 0.5196 0.1704 0.0218 0.021 Uiso calc R 1 H
C31 0.6328(3) 0.0619(2) -0.08251(18) 0.0154(6) Uani d . 1 C
H31A 0.6760 0.0570 -0.1486 0.018 Uiso calc R 1 H
H31B 0.5659 -0.0064 -0.0779 0.018 Uiso calc R 1 H
C32 0.7349(2) 0.0652(2) -0.03011(18) 0.0131(6) Uani d . 1 C
H32A 0.7795 -0.0023 -0.0586 0.016 Uiso calc R 1 H
H32B 0.6900 0.0622 0.0345 0.016 Uiso calc R 1 H
C33 1.0848(2) 0.2928(2) 0.01040(17) 0.0117(6) Uani d . 1 C
H33 1.0423 0.3620 0.0260 0.014 Uiso calc R 1 H
C34 1.1819(3) 0.3192(2) 0.07177(19) 0.0162(6) Uani d . 1 C
H34A 1.1335 0.3336 0.1374 0.019 Uiso calc R 1 H
H34B 1.2269 0.2529 0.0588 0.019 Uiso calc R 1 H
C35 1.2838(3) 0.4221(2) 0.05517(19) 0.0199(7) Uani d . 1 C
H35A 1.3473 0.4352 0.0939 0.024 Uiso calc R 1 H
H35B 1.2398 0.4899 0.0733 0.024 Uiso calc R 1 H
C36 1.3569(3) 0.4046(2) -0.04638(19) 0.0178(6) Uani d . 1 C
H36A 1.4195 0.4738 -0.0563 0.021 Uiso calc R 1 H
H36B 1.4077 0.3412 -0.0630 0.021 Uiso calc R 1 H
C37 1.2614(3) 0.3787(2) -0.10780(19) 0.0159(6) Uani d . 1 C
H37A 1.3105 0.3635 -0.1733 0.019 Uiso calc R 1 H
H37B 1.2178 0.4455 -0.0956 0.019 Uiso calc R 1 H
C38 1.1575(2) 0.2767(2) -0.09139(18) 0.0144(6) Uani d . 1 C
H38A 1.2000 0.2079 -0.1107 0.017 Uiso calc R 1 H
H38B 1.0937 0.2657 -0.1295 0.017 Uiso calc R 1 H
C39 1.0297(2) 0.0507(2) -0.02197(18) 0.0115(6) Uani d . 1 C
H39A 1.0197 0.0298 -0.0863 0.014 Uiso calc R 1 H
H39B 1.1248 0.0689 -0.0239 0.014 Uiso calc R 1 H

loop_
_atom_site_aniso_label
_atom_site_aniso_U_11
_atom_site_aniso_U_22
_atom_site_aniso_U_33
_atom_site_aniso_U_12
_atom_site_aniso_U_13
_atom_site_aniso_U_23
Pd 0.01583(11) 0.01456(11) 0.01474(11) 0.00201(8) -0.00347(9) 0.00428(9)
P1 0.0181(4) 0.0154(4) 0.0162(4) 0.0028(3) -0.0040(3) 0.0048(3)
P2 0.0167(4) 0.0152(4) 0.0161(4) 0.0027(3) -0.0043(3) 0.0042(3)
P3 0.0115(4) 0.0092(4) 0.0136(4) 0.0007(3) -0.0026(3) 0.0040(3)
C1 0.0187(15) 0.0188(15) 0.0188(16) 0.0023(12) -0.0045(12) 0.0089(13)
C2 0.0211(16) 0.0184(15) 0.0206(16) 0.0054(13) -0.0053(13) 0.0041(13)
C3 0.0173(16) 0.0280(17) 0.0231(17) -0.0013(13) -0.0085(13) 0.0063(14)
C4 0.0247(17) 0.0291(18) 0.0268(18) 0.0071(14) -0.0095(14) 0.0080(15)
C5 0.0220(17) 0.0219(16) 0.0311(18) 0.0077(13) -0.0038(14) 0.0125(15)
C6 0.0195(16) 0.0174(15) 0.0256(17) 0.0011(12) -0.0062(13) 0.0064(13)
C7 0.0201(15) 0.0107(14) 0.0167(15) -0.0003(12) -0.0046(12) 0.0017(12)
C8 0.0177(16) 0.0201(16) 0.0240(17) 0.0005(13) -0.0051(13) 0.0068(13)
C9 0.0185(16) 0.0229(16) 0.0294(18) 0.0047(13) -0.0107(14) 0.0019(14)
C10 0.0218(17) 0.0196(16) 0.0300(19) -0.0039(13) -0.0060(14) 0.0051(14)
C11 0.0330(18) 0.0214(17) 0.0234(17) -0.0020(14) -0.0056(14) 0.0095(14)
C12 0.0259(17) 0.0222(16) 0.0214(17) -0.0008(13) -0.0076(14) 0.0081(13)
C13 0.0205(16) 0.0201(15) 0.0122(15) 0.0036(13) -0.0028(12) 0.0039(12)
C14 0.0196(16) 0.0200(16) 0.0143(15) 0.0038(13) -0.0007(12) 0.0038(13)
C15 0.0138(14) 0.0184(15) 0.0172(15) 0.0023(12) -0.0032(12) 0.0080(12)
C16 0.0155(15) 0.0150(15) 0.0205(16) 0.0014(12) -0.0032(12) 0.0001(12)
C17 0.0198(16) 0.0215(16) 0.0253(18) -0.0001(13) -0.0092(13) 0.0077(13)
C18 0.0186(16) 0.0259(17) 0.0243(17) 0.0058(13) -0.0042(13) 0.0095(14)
C19 0.0199(16) 0.0220(16) 0.0243(17) 0.0097(13) -0.0001(13) 0.0073(14)
C20 0.0190(16) 0.0174(15) 0.0190(16) 0.0040(12) -0.0036(13) 0.0038(12)
C21 0.0198(16) 0.0132(14) 0.0184(16) -0.0001(12) -0.0070(12) 0.0024(12)
C22 0.0190(16) 0.0192(16) 0.0209(17) 0.0033(13) -0.0041(13) 0.0047(13)
C23 0.0209(16) 0.0207(16) 0.0257(17) 0.0036(13) -0.0093(13) 0.0026(13)
C24 0.0255(18) 0.0165(16) 0.041(2) -0.0042(13) -0.0148(16) 0.0063(15)
C25 0.0295(18) 0.0166(16) 0.0356(19) -0.0039(13) -0.0165(15) 0.0120(14)
C26 0.0259(17) 0.0221(17) 0.0324(19) -0.0042(14) -0.0140(15) 0.0142(14)
C27 0.0124(14) 0.0106(13) 0.0127(14) 0.0010(11) -0.0041(11) 0.0032(11)
C28 0.0148(15) 0.0128(14) 0.0226(16) -0.0010(12) -0.0067(12) 0.0067(12)
C29 0.0198(16) 0.0173(15) 0.0259(17) 0.0070(12) -0.0066(13) 0.0074(13)
C30 0.0164(15) 0.0192(15) 0.0218(16) 0.0044(12) -0.0087(13) 0.0054(13)
C31 0.0152(15) 0.0144(14) 0.0170(15) -0.0013(12) -0.0062(12) 0.0045(12)
C32 0.0102(14) 0.0116(14) 0.0183(15) 0.0016(11) -0.0045(12) 0.0036(12)
C33 0.0127(14) 0.0087(13) 0.0133(14) 0.0005(11) -0.0019(11) 0.0041(11)
C34 0.0141(14) 0.0153(15) 0.0179(16) -0.0025(12) -0.0046(12) 0.0046(12)
C35 0.0192(16) 0.0203(16) 0.0224(17) -0.0018(12) -0.0099(13) 0.0070(13)
C36 0.0140(15) 0.0154(15) 0.0249(17) -0.0021(12) -0.0039(13) 0.0098(13)
C37 0.0147(15) 0.0159(14) 0.0174(15) 0.0011(12) -0.0014(12) 0.0078(12)
C38 0.0119(14) 0.0129(14) 0.0177(15) -0.0024(11) -0.0055(12) 0.0036(12)
C39 0.0104(13) 0.0134(14) 0.0122(14) 0.0023(11) -0.0029(11) 0.0047(11)

loop_
_atom_type_symbol
_atom_type_description
_atom_type_scat_dispersion_real
_atom_type_scat_dispersion_imag
_atom_type_scat_source
C C 0.0033 0.0016 'International Tables Vol C Tables 4.2.6.8 and 6.1.1.4'
H H 0.0000 0.0000 'International Tables Vol C Tables 4.2.6.8 and 6.1.1.4'
P P 0.1023 0.0942 'International Tables Vol C Tables 4.2.6.8 and 6.1.1.4'
Pd Pd -0.9988 1.0072 'International Tables Vol C Tables 4.2.6.8 and 6.1.1.4'

loop_
_geom_angle_atom_site_label_1
_geom_angle_atom_site_label_2
_geom_angle_atom_site_label_3
_geom_angle_site_symmetry_1
_geom_angle
_geom_angle_publ_flag
P2 Pd P3 . 129.24(3) y
P2 Pd P1 . 90.22(3) y
P3 Pd P1 . 140.36(3) y
C1 P1 C7 . 101.58(12) ?
C1 P1 C13 . 98.65(12) ?
C7 P1 C13 . 103.45(12) ?
C1 P1 Pd . 129.42(9) ?
C7 P1 Pd . 114.69(9) ?
C13 P1 Pd . 105.36(9) ?
C15 P2 C21 . 103.22(12) ?
C15 P2 C14 . 101.99(12) ?
C21 P2 C14 . 103.36(13) ?
C15 P2 Pd . 123.16(9) ?
C21 P2 Pd . 116.41(9) ?
C14 P2 Pd . 106.17(9) ?
C39 P3 C33 . 101.53(11) ?
C39 P3 C27 . 101.09(11) ?
C33 P3 C27 . 102.52(11) ?
C39 P3 Pd . 119.64(8) y
C33 P3 Pd . 111.52(8) ?
C27 P3 Pd . 118.00(9) ?
C2 C1 C6 . 108.4(2) ?
C2 C1 P1 . 111.32(18) ?
C6 C1 P1 . 112.52(19) ?
C2 C1 H1 . 108.2 ?
C6 C1 H1 . 108.2 ?
P1 C1 H1 . 108.2 ?
C1 C2 C3 . 111.2(2) ?
C1 C2 H2A . 109.4 ?
C3 C2 H2A . 109.4 ?
C1 C2 H2B . 109.4 ?
C3 C2 H2B . 109.4 ?
H2A C2 H2B . 108.0 ?
C4 C3 C2 . 110.7(2) ?
C4 C3 H3A . 109.5 ?
C2 C3 H3A . 109.5 ?
C4 C3 H3B . 109.5 ?
C2 C3 H3B . 109.5 ?
H3A C3 H3B . 108.1 ?
C5 C4 C3 . 111.6(2) ?
C5 C4 H4A . 109.3 ?
C3 C4 H4A . 109.3 ?
C5 C4 H4B . 109.3 ?
C3 C4 H4B . 109.3 ?
H4A C4 H4B . 108.0 ?
C4 C5 C6 . 112.4(2) ?
C4 C5 H5A . 109.1 ?
C6 C5 H5A . 109.1 ?
C4 C5 H5B . 109.1 ?
C6 C5 H5B . 109.1 ?
H5A C5 H5B . 107.9 ?
C5 C6 C1 . 112.0(2) ?
C5 C6 H6A . 109.2 ?
C1 C6 H6A . 109.2 ?
C5 C6 H6B . 109.2 ?
C1 C6 H6B . 109.2 ?
H6A C6 H6B . 107.9 ?
C12 C7 C8 . 111.0(2) ?
C12 C7 P1 . 117.20(19) ?
C8 C7 P1 . 110.26(18) ?
C12 C7 H7 . 105.8 ?
C8 C7 H7 . 105.8 ?
P1 C7 H7 . 105.8 ?
C9 C8 C7 . 110.9(2) ?
C9 C8 H8A . 109.5 ?
C7 C8 H8A . 109.5 ?
C9 C8 H8B . 109.5 ?
C7 C8 H8B . 109.5 ?
H8A C8 H8B . 108.1 ?
C10 C9 C8 . 111.8(2) ?
C10 C9 H9A . 109.3 ?
C8 C9 H9A . 109.3 ?
C10 C9 H9B . 109.3 ?
C8 C9 H9B . 109.3 ?
H9A C9 H9B . 107.9 ?
C9 C10 C11 . 111.7(2) ?
C9 C10 H10A . 109.3 ?
C11 C10 H10A . 109.3 ?
C9 C10 H10B . 109.3 ?
C11 C10 H10B . 109.3 ?
H10A C10 H10B . 107.9 ?
C10 C11 C12 . 111.2(2) ?
C10 C11 H11A . 109.4 ?
C12 C11 H11A . 109.4 ?
C10 C11 H11B . 109.4 ?
C12 C11 H11B . 109.4 ?
H11A C11 H11B . 108.0 ?
C7 C12 C11 . 111.5(2) ?
C7 C12 H12A . 109.3 ?
C11 C12 H12A . 109.3 ?
C7 C12 H12B . 109.3 ?
C11 C12 H12B . 109.3 ?
H12A C12 H12B . 108.0 ?
C14 C13 P1 . 115.58(19) ?
C14 C13 H13A . 108.4 ?
P1 C13 H13A . 108.4 ?
C14 C13 H13B . 108.4 ?
P1 C13 H13B . 108.4 ?
H13A C13 H13B . 107.4 ?
C13 C14 P2 . 113.75(18) ?
C13 C14 H14A . 108.8 ?
P2 C14 H14A . 108.8 ?
C13 C14 H14B . 108.8 ?
P2 C14 H14B . 108.8 ?
H14A C14 H14B . 107.7 ?
C20 C15 C16 . 110.6(2) ?
C20 C15 P2 . 118.27(19) ?
C16 C15 P2 . 110.32(18) ?
C20 C15 H15 . 105.5 ?
C16 C15 H15 . 105.5 ?
P2 C15 H15 . 105.5 ?
C17 C16 C15 . 111.1(2) ?
C17 C16 H16A . 109.4 ?
C15 C16 H16A . 109.4 ?
C17 C16 H16B . 109.4 ?
C15 C16 H16B . 109.4 ?
H16A C16 H16B . 108.0 ?
C18 C17 C16 . 111.7(2) ?
C18 C17 H17A . 109.3 ?
C16 C17 H17A . 109.3 ?
C18 C17 H17B . 109.3 ?
C16 C17 H17B . 109.3 ?
H17A C17 H17B . 107.9 ?
C19 C18 C17 . 112.3(2) ?
C19 C18 H18A . 109.1 ?
C17 C18 H18A . 109.1 ?
C19 C18 H18B . 109.1 ?
C17 C18 H18B . 109.1 ?
H18A C18 H18B . 107.9 ?
C18 C19 C20 . 111.9(2) ?
C18 C19 H19A . 109.2 ?
C20 C19 H19A . 109.2 ?
C18 C19 H19B . 109.2 ?
C20 C19 H19B . 109.2 ?
H19A C19 H19B . 107.9 ?
C19 C20 C15 . 110.6(2) ?
C19 C20 H20A . 109.5 ?
C15 C20 H20A . 109.5 ?
C19 C20 H20B . 109.5 ?
C15 C20 H20B . 109.5 ?
H20A C20 H20B . 108.1 ?
C22 C21 C26 . 110.3(2) ?
C22 C21 P2 . 110.13(18) ?
C26 C21 P2 . 109.86(18) ?
C22 C21 H21 . 108.8 ?
C26 C21 H21 . 108.9 ?
P2 C21 H21 . 108.8 ?
C21 C22 C23 . 112.4(2) ?
C21 C22 H22A . 109.1 ?
C23 C22 H22A . 109.1 ?
C21 C22 H22B . 109.1 ?
C23 C22 H22B . 109.1 ?
H22A C22 H22B . 107.9 ?
C22 C23 C24 . 111.8(2) ?
C22 C23 H23A . 109.3 ?
C24 C23 H23A . 109.3 ?
C22 C23 H23B . 109.3 ?
C24 C23 H23B . 109.3 ?
H23A C23 H23B . 107.9 ?
C25 C24 C23 . 109.6(2) ?
C25 C24 H24A . 109.8 ?
C23 C24 H24A . 109.8 ?
C25 C24 H24B . 109.8 ?
C23 C24 H24B . 109.8 ?
H24A C24 H24B . 108.2 ?
C24 C25 C26 . 111.9(2) ?
C24 C25 H25A . 109.2 ?
C26 C25 H25A . 109.2 ?
C24 C25 H25B . 109.2 ?
C26 C25 H25B . 109.2 ?
H25A C25 H25B . 107.9 ?
C25 C26 C21 . 111.8(2) ?
C25 C26 H26A . 109.3 ?
C21 C26 H26A . 109.3 ?
C25 C26 H26B . 109.3 ?
C21 C26 H26B . 109.3 ?
H26A C26 H26B . 107.9 ?
C32 C27 C28 . 111.2(2) ?
C32 C27 P3 . 110.45(17) ?
C28 C27 P3 . 111.52(17) ?
C32 C27 H27 . 107.8 ?
C28 C27 H27 . 107.8 ?
P3 C27 H27 . 107.8 ?
C27 C28 C29 . 112.9(2) ?
C27 C28 H28A . 109.0 ?
C29 C28 H28A . 109.0 ?
C27 C28 H28B . 109.0 ?
C29 C28 H28B . 109.0 ?
H28A C28 H28B . 107.8 ?
C30 C29 C28 . 111.3(2) ?
C30 C29 H29A . 109.4 ?
C28 C29 H29A . 109.4 ?
C30 C29 H29B . 109.4 ?
C28 C29 H29B . 109.4 ?
H29A C29 H29B . 108.0 ?
C29 C30 C31 . 109.8(2) ?
C29 C30 H30A . 109.7 ?
C31 C30 H30A . 109.7 ?
C29 C30 H30B . 109.7 ?
C31 C30 H30B . 109.7 ?
H30A C30 H30B . 108.2 ?
C30 C31 C32 . 110.9(2) ?
C30 C31 H31A . 109.5 ?
C32 C31 H31A . 109.5 ?
C30 C31 H31B . 109.5 ?
C32 C31 H31B . 109.5 ?
H31A C31 H31B . 108.0 ?
C31 C32 C27 . 112.1(2) ?
C31 C32 H32A . 109.2 ?
C27 C32 H32A . 109.2 ?
C31 C32 H32B . 109.2 ?
C27 C32 H32B . 109.2 ?
H32A C32 H32B . 107.9 ?
C34 C33 C38 . 110.6(2) ?
C34 C33 P3 . 110.11(17) ?
C38 C33 P3 . 116.72(17) ?
C34 C33 H33 . 106.2 ?
C38 C33 H33 . 106.2 ?
P3 C33 H33 . 106.2 ?
C35 C34 C33 . 111.3(2) ?
C35 C34 H34A . 109.4 ?
C33 C34 H34A . 109.4 ?
C35 C34 H34B . 109.4 ?
C33 C34 H34B . 109.4 ?
H34A C34 H34B . 108.0 ?
C34 C35 C36 . 110.8(2) ?
C34 C35 H35A . 109.5 ?
C36 C35 H35A . 109.5 ?
C34 C35 H35B . 109.5 ?
C36 C35 H35B . 109.5 ?
H35A C35 H35B . 108.1 ?
C37 C36 C35 . 110.7(2) ?
C37 C36 H36A . 109.5 ?
C35 C36 H36A . 109.5 ?
C37 C36 H36B . 109.5 ?
C35 C36 H36B . 109.5 ?
H36A C36 H36B . 108.1 ?
C36 C37 C38 . 111.8(2) ?
C36 C37 H37A . 109.3 ?
C38 C37 H37A . 109.3 ?
C36 C37 H37B . 109.3 ?
C38 C37 H37B . 109.3 ?
H37A C37 H37B . 107.9 ?
C37 C38 C33 . 111.3(2) ?
C37 C38 H38A . 109.4 ?
C33 C38 H38A . 109.4 ?
C37 C38 H38B . 109.4 ?
C33 C38 H38B . 109.4 ?
H38A C38 H38B . 108.0 ?
C39 C39 P3 2_755 112.5(2) y
C39 C39 H39A 2_755 109.1 ?
P3 C39 H39A . 109.1 ?
C39 C39 H39B 2_755 109.1 ?
P3 C39 H39B . 109.1 ?
H39A C39 H39B . 107.8 ?

loop_
_geom_bond_atom_site_label_1
_geom_bond_atom_site_label_2
_geom_bond_site_symmetry_2
_geom_bond_distance
_geom_bond_publ_flag
Pd P2 . 2.2857(8) y
Pd P3 . 2.2956(8) y
Pd P1 . 2.3037(8) y
P1 C1 . 1.861(3) ?
P1 C7 . 1.872(3) ?
P1 C13 . 1.873(3) ?
P2 C15 . 1.853(3) ?
P2 C21 . 1.858(3) ?
P2 C14 . 1.869(3) ?
P3 C39 . 1.846(3) y
P3 C33 . 1.856(2) ?
P3 C27 . 1.857(3) ?
C1 C2 . 1.521(4) ?
C1 C6 . 1.528(4) ?
C1 H1 . 1.0000 ?
C2 C3 . 1.530(4) ?
C2 H2A . 0.9900 ?
C2 H2B . 0.9900 ?
C3 C4 . 1.520(4) ?
C3 H3A . 0.9900 ?
C3 H3B . 0.9900 ?
C4 C5 . 1.504(4) ?
C4 H4A . 0.9900 ?
C4 H4B . 0.9900 ?
C5 C6 . 1.527(4) ?
C5 H5A . 0.9900 ?
C5 H5B . 0.9900 ?
C6 H6A . 0.9900 ?
C6 H6B . 0.9900 ?
C7 C12 . 1.519(4) ?
C7 C8 . 1.523(4) ?
C7 H7 . 1.0000 ?
C8 C9 . 1.522(4) ?
C8 H8A . 0.9900 ?
C8 H8B . 0.9900 ?
C9 C10 . 1.507(4) ?
C9 H9A . 0.9900 ?
C9 H9B . 0.9900 ?
C10 C11 . 1.514(4) ?
C10 H10A . 0.9900 ?
C10 H10B . 0.9900 ?
C11 C12 . 1.529(4) ?
C11 H11A . 0.9900 ?
C11 H11B . 0.9900 ?
C12 H12A . 0.9900 ?
C12 H12B . 0.9900 ?
C13 C14 . 1.531(4) ?
C13 H13A . 0.9900 ?
C13 H13B . 0.9900 ?
C14 H14A . 0.9900 ?
C14 H14B . 0.9900 ?
C15 C20 . 1.527(4) ?
C15 C16 . 1.530(3) ?
C15 H15 . 1.0000 ?
C16 C17 . 1.523(4) ?
C16 H16A . 0.9900 ?
C16 H16B . 0.9900 ?
C17 C18 . 1.510(4) ?
C17 H17A . 0.9900 ?
C17 H17B . 0.9900 ?
C18 C19 . 1.504(4) ?
C18 H18A . 0.9900 ?
C18 H18B . 0.9900 ?
C19 C20 . 1.527(4) ?
C19 H19A . 0.9900 ?
C19 H19B . 0.9900 ?
C20 H20A . 0.9900 ?
C20 H20B . 0.9900 ?
C21 C22 . 1.515(4) ?
C21 C26 . 1.538(4) ?
C21 H21 . 1.0000 ?
C22 C23 . 1.518(4) ?
C22 H22A . 0.9900 ?
C22 H22B . 0.9900 ?
C23 C24 . 1.518(4) ?
C23 H23A . 0.9900 ?
C23 H23B . 0.9900 ?
C24 C25 . 1.513(4) ?
C24 H24A . 0.9900 ?
C24 H24B . 0.9900 ?
C25 C26 . 1.530(4) ?
C25 H25A . 0.9900 ?
C25 H25B . 0.9900 ?
C26 H26A . 0.9900 ?
C26 H26B . 0.9900 ?
C27 C32 . 1.528(3) ?
C27 C28 . 1.528(3) ?
C27 H27 . 1.0000 ?
C28 C29 . 1.529(4) ?
C28 H28A . 0.9900 ?
C28 H28B . 0.9900 ?
C29 C30 . 1.508(4) ?
C29 H29A . 0.9900 ?
C29 H29B . 0.9900 ?
C30 C31 . 1.520(3) ?
C30 H30A . 0.9900 ?
C30 H30B . 0.9900 ?
C31 C32 . 1.525(3) ?
C31 H31A . 0.9900 ?
C31 H31B . 0.9900 ?
C32 H32A . 0.9900 ?
C32 H32B . 0.9900 ?
C33 C34 . 1.528(3) ?
C33 C38 . 1.530(3) ?
C33 H33 . 1.0000 ?
C34 C35 . 1.521(3) ?
C34 H34A . 0.9900 ?
C34 H34B . 0.9900 ?
C35 C36 . 1.528(4) ?
C35 H35A . 0.9900 ?
C35 H35B . 0.9900 ?
C36 C37 . 1.515(3) ?
C36 H36A . 0.9900 ?
C36 H36B . 0.9900 ?
C37 C38 . 1.523(3) ?
C37 H37A . 0.9900 ?
C37 H37B . 0.9900 ?
C38 H38A . 0.9900 ?
C38 H38B . 0.9900 ?
C39 C39 2_755 1.532(5) y
C39 H39A . 0.9900 ?
C39 H39B . 0.9900 ?
